data_7248104
loop_
_publ_author_name
'Zaguzin, Alexander S.'
'Zaitsev, Artem V.'
'Korobeynikov, Nikita A.'
'Novikov, Alexander S.'
'Usoltsev, Andrey N.'
'Fedin, Vladimir P.'
'Adonin, Sergey A.'

_publ_section_title
;
 4,5-Diiodo-1-H-imidazole-derived linker ligand and Cu(i) and Co(ii)
 coordination polymers based thereupon
;
_journal_issue 11
_journal_name_full CrystEngComm
_journal_page_first 1607
_journal_page_last 1612
_journal_paper_doi 10.1039/D4CE00072B
_journal_volume 26
_journal_year 2024
_chemical_formula_moiety 'C10 H10 Cl2 Co I4 N4, 1.5[C3H7NO]'
_chemical_formula_sum 'C14.5 H20.5 Cl2 Co I4 N5.5 O1.5'
_chemical_formula_weight 933.29
_space_group_crystal_system monoclinic
_space_group_IT_number 15
_space_group_name_Hall '-C 2yc'
_space_group_name_H-M_alt 'C 1 2/c 1'
_atom_sites_solution_hydrogens geom
_atom_sites_solution_primary heavy
_audit_creation_date 2023-12-10
_audit_creation_method
;
Olex2 1.5
(compiled 2023.08.24 svn.re1ec1418 for OlexSys, GUI svn.r6817)
;
_audit_update_record
;
2023-12-10 deposited with the CCDC.	2024-02-07 downloaded from the CCDC.
;
_cell_angle_alpha 90
_cell_angle_beta 107.332(16)
_cell_angle_gamma 90
_cell_formula_units_Z 4
_cell_length_a 12.379(6)
_cell_length_b 16.228(7)
_cell_length_c 14.155(10)
_cell_measurement_reflns_used 6305
_cell_measurement_temperature 200.00
_cell_measurement_theta_max 28.06
_cell_measurement_theta_min 2.30
_cell_volume 2714(3)
_computing_molecular_graphics 'Olex2 1.5 (Dolomanov et al., 2009)'
_computing_publication_material 'Olex2 1.5 (Dolomanov et al., 2009)'
_computing_structure_refinement 'SHELXL 2018/3 (Sheldrick, 2015)'
_computing_structure_solution 'SHELXS  (Sheldrick, 2008)'
_diffrn_ambient_temperature 200.00
_diffrn_detector PIXEL
_diffrn_detector_area_resol_mean 7.41
_diffrn_detector_type 'Bruker PHOTON III area detector'
_diffrn_measured_fraction_theta_full 0.999
_diffrn_measured_fraction_theta_max 0.994
_diffrn_measurement_device 'three-circle diffractometer'
_diffrn_measurement_device_type 'Bruker D8 Venture diffractometer'
_diffrn_measurement_method 'phi and omega scans'
_diffrn_radiation_monochromator 'Incoatec HELIOS multilayer mirrors'
_diffrn_radiation_type MoK\a
_diffrn_radiation_wavelength 0.71073
_diffrn_reflns_av_R_equivalents 0.0489
_diffrn_reflns_av_unetI/netI 0.0295
_diffrn_reflns_Laue_measured_fraction_full 0.999
_diffrn_reflns_Laue_measured_fraction_max 0.994
_diffrn_reflns_limit_h_max 16
_diffrn_reflns_limit_h_min -16
_diffrn_reflns_limit_k_max 21
_diffrn_reflns_limit_k_min -21
_diffrn_reflns_limit_l_max 19
_diffrn_reflns_limit_l_min -18
_diffrn_reflns_number 25734
_diffrn_reflns_point_group_measured_fraction_full 0.999
_diffrn_reflns_point_group_measured_fraction_max 0.994
_diffrn_reflns_theta_full 25.242
_diffrn_reflns_theta_max 28.697
_diffrn_reflns_theta_min 2.296
_diffrn_source 'Incoatec IuS3.0 microfocus X-ray tube'
_diffrn_source_current 1.4
_diffrn_source_power 0.07
_diffrn_source_voltage 50.0
_exptl_absorpt_coefficient_mu 5.396
_exptl_absorpt_correction_T_max 0.7458
_exptl_absorpt_correction_T_min 0.6697
_exptl_absorpt_correction_type multi-scan
_exptl_absorpt_process_details
;
SADABS-2016/2 (Bruker,2016/2) was used for absorption correction.
wR2(int) was 0.1811 before and 0.0568 after correction.
The Ratio of minimum to maximum transmission is 0.8980.
The \l/2 correction factor is Not present.
;
_exptl_crystal_colour violet
_exptl_crystal_colour_primary violet
_exptl_crystal_density_diffrn 2.284
_exptl_crystal_description plate
_exptl_crystal_F_000 1724
_exptl_crystal_size_max 0.18
_exptl_crystal_size_mid 0.12
_exptl_crystal_size_min 0.03
_refine_diff_density_max 0.732
_refine_diff_density_min -0.859
_refine_diff_density_rms 0.098
_refine_ls_extinction_method none
_refine_ls_goodness_of_fit_ref 1.040
_refine_ls_hydrogen_treatment constr
_refine_ls_matrix_type full
_refine_ls_number_parameters 100
_refine_ls_number_reflns 3493
_refine_ls_number_restraints 0
_refine_ls_restrained_S_all 1.040
_refine_ls_R_factor_all 0.0378
_refine_ls_R_factor_gt 0.0268
_refine_ls_shift/su_max 0.001
_refine_ls_shift/su_mean 0.000
_refine_ls_structure_factor_coef Fsqd
_refine_ls_weighting_details 'w=1/[\s^2^(Fo^2^)+(0.0233P)^2^+2.5926P] where P=(Fo^2^+2Fc^2^)/3'
_refine_ls_weighting_scheme calc
_refine_ls_wR_factor_gt 0.0561
_refine_ls_wR_factor_ref 0.0589
_reflns_Friedel_coverage 0.000
_reflns_number_gt 2744
_reflns_number_total 3493
_reflns_threshold_expression 'I > 2\s(I)'
_cod_data_source_file d4ce00072b2.cif
_cod_data_source_block 2
_cod_depositor_comments 'Adding full bibliography for 7248102--7248104.cif.'
_cod_original_cell_volume 2715(3)
_cod_original_formula_sum 'C14.50 H20.50 Cl2 Co I4 N5.50 O1.50'
_cod_database_code 7248104
_shelx_shelxl_version_number 2018/3
_shelx_space_group_comment
;
The symmetry employed for this shelxl refinement is uniquely defined
by the following loop, which should always be used as a source of
symmetry information in preference to the above space-group names.
They are only intended as comments.
;
_shelx_estimated_absorpt_t_max 0.855
_shelx_estimated_absorpt_t_min 0.443
_olex2_refinement_description
;
1. Fixed Uiso
 At 1.2 times of:
  All C(H) groups, All C(H,H) groups
2. Uiso/Uaniso restraints and constraints
Uanis(I1) = Uanis(I1A)
3. Others
 Sof(I1A)=1-FVAR(1)
 Sof(I1)=FVAR(1)
4.a Secondary CH2 refined with riding coordinates:
 C5(H5A,H5B), C4(H4A,H4B)
4.b Aromatic/amide H refined with riding coordinates:
 C3(H3)
;
_smtbx_masks_special_details
;
A solvent mask was calculated and 246 electrons were 
found in a volume of 960\%A^3^ in 1 void per unit cell. 
This is consistent with the presence of 
1.5[C3H7NO] per Formula Unit 
which account for 240 electrons 
per unit cell.
;
_smtbx_masks_void_probe_radius 1.2
_smtbx_masks_void_truncation_radius 1.2
_olex2_submission_special_instructions 'No special instructions were received'

loop_
_space_group_symop_operation_xyz
'x, y, z'
'-x, y, -z+1/2'
'x+1/2, y+1/2, z'
'-x+1/2, y+1/2, -z+1/2'
'-x, -y, -z'
'x, -y, z-1/2'
'-x+1/2, -y+1/2, -z'
'x+1/2, -y+1/2, z-1/2'

loop_
_atom_site_label
_atom_site_type_symbol
_atom_site_fract_x
_atom_site_fract_y
_atom_site_fract_z
_atom_site_U_iso_or_equiv
_atom_site_adp_type
_atom_site_occupancy
_atom_site_site_symmetry_order
_atom_site_calc_flag
_atom_site_refinement_flags_posn
_atom_site_refinement_flags_adp
_atom_site_refinement_flags_occupancy
_atom_site_disorder_assembly
_atom_site_disorder_group
I2 I 0.86702(2) 0.75759(2) 0.81748(2) 0.04154(8) Uani 1 1 d . . . . .
I1 I 0.66009(9) 0.63948(5) 0.94090(3) 0.0569(2) Uani 0.927(3) 1 d . . P A 1
Co1 Co 0.500000 0.48564(3) 0.750000 0.02421(13) Uani 1 2 d S T P . .
Cl1 Cl 0.45775(7) 0.40991(5) 0.61036(5) 0.03418(18) Uani 1 1 d . . . . .
N1 N 0.6245(2) 0.56129(16) 0.73869(18) 0.0320(6) Uani 1 1 d . . . . .
N2 N 0.7335(2) 0.63110(17) 0.66861(18) 0.0327(6) Uani 1 1 d . . . . .
C3 C 0.6575(3) 0.57012(19) 0.6578(2) 0.0322(7) Uani 1 1 d . . . . .
H3 H 0.630689 0.537394 0.599889 0.039 Uiso 1 1 calc R U . . .
C1 C 0.6842(3) 0.6204(2) 0.8041(2) 0.0377(8) Uani 1 1 d . . . . .
C2 C 0.7520(3) 0.6637(2) 0.7620(2) 0.0352(8) Uani 1 1 d . . . . .
C5 C 0.7266(3) 0.7377(2) 0.5427(2) 0.0401(8) Uani 1 1 d . . . . .
H5A H 0.741198 0.782457 0.592445 0.048 Uiso 1 1 calc R U . . .
H5B H 0.643791 0.729358 0.516963 0.048 Uiso 1 1 calc R U . . .
C4 C 0.7828(3) 0.6587(2) 0.5913(2) 0.0408(9) Uani 1 1 d . . . . .
H4A H 0.772847 0.615106 0.540472 0.049 Uiso 1 1 calc R U . . .
H4B H 0.864932 0.668274 0.620927 0.049 Uiso 1 1 calc R U . . .
I1A I 0.7108(10) 0.6154(5) 0.9529(4) 0.0569(2) Uani 0.073(3) 1 d . . P A 2

loop_
_atom_site_aniso_label
_atom_site_aniso_U_11
_atom_site_aniso_U_22
_atom_site_aniso_U_33
_atom_site_aniso_U_23
_atom_site_aniso_U_13
_atom_site_aniso_U_12
I2 0.05116(15) 0.04720(14) 0.02860(12) -0.00885(9) 0.01547(10) -0.02234(11)
I1 0.0893(5) 0.0603(3) 0.03319(15) -0.02107(16) 0.0367(2) -0.0367(3)
Co1 0.0318(3) 0.0218(3) 0.0207(3) 0.000 0.0104(2) 0.000
Cl1 0.0447(5) 0.0309(4) 0.0233(4) -0.0047(3) 0.0045(3) 0.0017(3)
N1 0.0433(17) 0.0333(14) 0.0223(13) -0.0060(11) 0.0141(12) -0.0117(12)
N2 0.0402(17) 0.0404(15) 0.0197(13) -0.0041(11) 0.0122(12) -0.0132(12)
C3 0.041(2) 0.0343(16) 0.0240(15) -0.0047(13) 0.0138(14) -0.0086(14)
C1 0.057(2) 0.0397(18) 0.0226(15) -0.0107(13) 0.0212(16) -0.0180(16)
C2 0.043(2) 0.0390(17) 0.0260(16) -0.0096(13) 0.0144(15) -0.0190(15)
C5 0.052(2) 0.049(2) 0.0232(16) -0.0048(14) 0.0165(16) -0.0185(17)
C4 0.053(2) 0.049(2) 0.0252(16) -0.0032(14) 0.0184(16) -0.0195(17)
I1A 0.0893(5) 0.0603(3) 0.03319(15) -0.02107(16) 0.0367(2) -0.0367(3)

loop_
_atom_type_symbol
_atom_type_description
_atom_type_scat_dispersion_real
_atom_type_scat_dispersion_imag
_atom_type_scat_source
C C 0.0033 0.0016 'International Tables Vol C Tables 4.2.6.8 and 6.1.1.4'
H H 0.0000 0.0000 'International Tables Vol C Tables 4.2.6.8 and 6.1.1.4'
Cl Cl 0.1484 0.1585 'International Tables Vol C Tables 4.2.6.8 and 6.1.1.4'
Co Co 0.3494 0.9721 'International Tables Vol C Tables 4.2.6.8 and 6.1.1.4'
I I -0.4742 1.8119 'International Tables Vol C Tables 4.2.6.8 and 6.1.1.4'
N N 0.0061 0.0033 'International Tables Vol C Tables 4.2.6.8 and 6.1.1.4'
O O 0.0106 0.0060 'International Tables Vol C Tables 4.2.6.8 and 6.1.1.4'

loop_
_geom_angle_atom_site_label_1
_geom_angle_atom_site_label_2
_geom_angle_atom_site_label_3
_geom_angle
_geom_angle_site_symmetry_1
_geom_angle_site_symmetry_3
_geom_angle_publ_flag
Cl1 Co1 Cl1 113.88(6) 2_656 . ?
N1 Co1 Cl1 114.78(8) . 2_656 ?
N1 Co1 Cl1 114.78(8) 2_656 . ?
N1 Co1 Cl1 104.23(8) 2_656 2_656 ?
N1 Co1 Cl1 104.23(8) . . ?
N1 Co1 N1 104.89(17) 2_656 . ?
C3 N1 Co1 124.9(2) . . ?
C3 N1 C1 105.1(3) . . ?
C1 N1 Co1 129.6(2) . . ?
C3 N2 C2 107.6(3) . . ?
C3 N2 C4 124.8(3) . . ?
C2 N2 C4 127.5(3) . . ?
N1 C3 N2 111.4(3) . . ?
N1 C3 H3 124.3 . . ?
N2 C3 H3 124.3 . . ?
N1 C1 I1 122.2(2) . . ?
N1 C1 I1A 123.7(3) . . ?
C2 C1 I1 127.8(2) . . ?
C2 C1 N1 109.9(3) . . ?
C2 C1 I1A 122.9(3) . . ?
N2 C2 I2 123.0(2) . . ?
C1 C2 I2 131.0(2) . . ?
C1 C2 N2 105.9(3) . . ?
C5 C5 H5A 109.6 7_666 . ?
C5 C5 H5B 109.6 7_666 . ?
H5A C5 H5B 108.1 . . ?
C4 C5 C5 110.2(4) . 7_666 ?
C4 C5 H5A 109.6 . . ?
C4 C5 H5B 109.6 . . ?
N2 C4 C5 110.9(3) . . ?
N2 C4 H4A 109.5 . . ?
N2 C4 H4B 109.5 . . ?
C5 C4 H4A 109.5 . . ?
C5 C4 H4B 109.5 . . ?
H4A C4 H4B 108.0 . . ?

loop_
_geom_bond_atom_site_label_1
_geom_bond_atom_site_label_2
_geom_bond_distance
_geom_bond_site_symmetry_2
_geom_bond_publ_flag
I2 C2 2.073(3) . ?
I1 C1 2.068(3) . ?
Co1 Cl1 2.2528(14) . ?
Co1 Cl1 2.2528(14) 2_656 ?
Co1 N1 2.014(3) 2_656 ?
Co1 N1 2.014(3) . ?
N1 C3 1.333(4) . ?
N1 C1 1.385(4) . ?
N2 C3 1.342(4) . ?
N2 C2 1.378(4) . ?
N2 C4 1.473(4) . ?
C3 H3 0.9500 . ?
C1 C2 1.361(4) . ?
C1 I1A 2.034(6) . ?
C5 C5 1.542(6) 7_666 ?
C5 H5A 0.9900 . ?
C5 H5B 0.9900 . ?
C5 C4 1.521(5) . ?
C4 H4A 0.9900 . ?
C4 H4B 0.9900 . ?

loop_
_geom_torsion_atom_site_label_1
_geom_torsion_atom_site_label_2
_geom_torsion_atom_site_label_3
_geom_torsion_atom_site_label_4
_geom_torsion
_geom_torsion_site_symmetry_1
_geom_torsion_site_symmetry_2
_geom_torsion_site_symmetry_3
_geom_torsion_site_symmetry_4
_geom_torsion_publ_flag
I1 C1 C2 I2 5.6(6) . . . . ?
I1 C1 C2 N2 -176.1(3) . . . . ?
Co1 N1 C3 N2 173.3(2) . . . . ?
Co1 N1 C1 I1 3.6(5) . . . . ?
Co1 N1 C1 C2 -173.2(3) . . . . ?
Co1 N1 C1 I1A 27.5(7) . . . . ?
N1 C1 C2 I2 -177.8(3) . . . . ?
N1 C1 C2 N2 0.4(4) . . . . ?
C3 N1 C1 I1 176.6(3) . . . . ?
C3 N1 C1 C2 -0.1(4) . . . . ?
C3 N1 C1 I1A -159.4(5) . . . . ?
C3 N2 C2 I2 177.9(3) . . . . ?
C3 N2 C2 C1 -0.5(4) . . . . ?
C3 N2 C4 C5 101.7(4) . . . . ?
C1 N1 C3 N2 -0.2(4) . . . . ?
C2 N2 C3 N1 0.5(4) . . . . ?
C2 N2 C4 C5 -75.6(4) . . . . ?
C5 C5 C4 N2 -176.1(3) 7_666 . . . ?
C4 N2 C3 N1 -177.3(3) . . . . ?
C4 N2 C2 I2 -4.5(5) . . . . ?
C4 N2 C2 C1 177.1(4) . . . . ?
I1A C1 C2 I2 -18.3(7) . . . . ?
I1A C1 C2 N2 159.9(5) . . . . ?

loop_
_smtbx_masks_void_nr
_smtbx_masks_void_average_x
_smtbx_masks_void_average_y
_smtbx_masks_void_average_z
_smtbx_masks_void_volume
_smtbx_masks_void_count_electrons
_smtbx_masks_void_content
1 0.000 0.500 -0.172 479.9 123.3 '3 DMF'
2 0.500 0.000 -0.541 479.9 123.3 '3 DMF'
